data_7105373
loop_
_publ_author_name
'Takahashi, Nobuaki'
'Ito, Takeshi'
'Matsuda, Yohei'
'Kogure, Noriyuki'
'Kitajima, Mariko'
'Takayama, Hiromitsu'

_publ_section_title
;
 Determination of absolute configuration of trimeric indole alkaloid,
 psychotrimine, by first asymmetric total synthesis.
;
_journal_issue 14
_journal_name_full 'Chemical communications (Cambridge, England)'
_journal_page_first 2501
_journal_page_last 2503
_journal_paper_doi 10.1039/b923918a
_journal_volume 46
_journal_year 2010
_chemical_formula_sum 'C25 H21 Br N2'
_chemical_formula_weight 429.35
_chemical_name_systematic
;
?
;
_space_group_IT_number 14
_symmetry_space_group_name_Hall '-P 2yn'
_symmetry_space_group_name_H-M 'P 1 21/n 1'
_atom_sites_solution_hydrogens geom
_atom_sites_solution_primary direct
_atom_sites_solution_secondary difmap
_audit_creation_method SHELXL-97
_cell_angle_alpha 90.00
_cell_angle_beta 112.453(3)
_cell_angle_gamma 90.00
_cell_formula_units_Z 4
_cell_length_a 13.567(3)
_cell_length_b 11.127(3)
_cell_length_c 14.395(3)
_cell_measurement_reflns_used 2400
_cell_measurement_temperature 173
_cell_measurement_theta_max 24.00
_cell_measurement_theta_min 2.00
_cell_volume 2008.3(8)
_computing_cell_refinement 'Bruker SAINT'
_computing_data_collection 'Bruker APEX2'
_computing_data_reduction 'Bruker SAINT'
_computing_molecular_graphics 'Bruker SHELXTL'
_computing_publication_material 'Bruker SHELXTL'
_computing_structure_refinement 'SHELXL-97 (Sheldrick, 1997)'
_computing_structure_solution 'SHELXS-97 (Sheldrick, 1990)'
_diffrn_ambient_temperature 173
_diffrn_detector_area_resol_mean 8.333
_diffrn_measured_fraction_theta_full 0.997
_diffrn_measured_fraction_theta_max 0.997
_diffrn_measurement_device_type 'Bruker APEX-II CCD'
_diffrn_measurement_method '\f and \w scans'
_diffrn_radiation_monochromator graphite
_diffrn_radiation_source 'fine-focus sealed tube'
_diffrn_radiation_type MoK\a
_diffrn_radiation_wavelength 0.71073
_diffrn_reflns_av_R_equivalents 0.0292
_diffrn_reflns_av_sigmaI/netI 0.0348
_diffrn_reflns_limit_h_max 13
_diffrn_reflns_limit_h_min -14
_diffrn_reflns_limit_k_max 11
_diffrn_reflns_limit_k_min -11
_diffrn_reflns_limit_l_max 15
_diffrn_reflns_limit_l_min -8
_diffrn_reflns_number 6967
_diffrn_reflns_theta_full 24.92
_diffrn_reflns_theta_max 24.92
_diffrn_reflns_theta_min 1.76
_exptl_absorpt_coefficient_mu 2.059
_exptl_absorpt_correction_T_max 0.6835
_exptl_absorpt_correction_T_min 0.5770
_exptl_absorpt_correction_type empirical
_exptl_absorpt_process_details 'SADABS Sheldrick 1996'
_exptl_crystal_colour colourless
_exptl_crystal_density_diffrn 1.420
_exptl_crystal_density_method 'not measured'
_exptl_crystal_description prism
_exptl_crystal_F_000 880
_exptl_crystal_size_max 0.30
_exptl_crystal_size_mid 0.20
_exptl_crystal_size_min 0.20
_refine_diff_density_max 0.957
_refine_diff_density_min -0.584
_refine_diff_density_rms 0.052
_refine_ls_extinction_coef Fsqd
_refine_ls_extinction_method none
_refine_ls_goodness_of_fit_ref 1.026
_refine_ls_hydrogen_treatment constr
_refine_ls_matrix_type full
_refine_ls_number_parameters 253
_refine_ls_number_reflns 3434
_refine_ls_number_restraints 0
_refine_ls_restrained_S_all 1.026
_refine_ls_R_factor_all 0.0518
_refine_ls_R_factor_gt 0.0400
_refine_ls_shift/su_max 0.001
_refine_ls_shift/su_mean 0.000
_refine_ls_structure_factor_coef Fsqd
_refine_ls_weighting_details 'calc w=1/[\s^2^(Fo^2^)+(0.0539P)^2^+2.0484P] where P=(Fo^2^+2Fc^2^)/3'
_refine_ls_weighting_scheme calc
_refine_ls_wR_factor_gt 0.0996
_refine_ls_wR_factor_ref 0.1059
_reflns_number_gt 1999
_reflns_number_total 3434
_reflns_threshold_expression >2sigma(I)
_cod_data_source_file b923918a.txt
_cod_data_source_block nitrile13
_cod_original_sg_symbol_H-M P21/n
_cod_database_code 7105373

loop_
_symmetry_equiv_pos_as_xyz
'x, y, z'
'-x+1/2, y+1/2, -z+1/2'
'-x, -y, -z'
'x-1/2, -y-1/2, z-1/2'

loop_
_atom_site_label
_atom_site_type_symbol
_atom_site_fract_x
_atom_site_fract_y
_atom_site_fract_z
_atom_site_U_iso_or_equiv
_atom_site_adp_type
_atom_site_occupancy
_atom_site_symmetry_multiplicity
_atom_site_calc_flag
_atom_site_refinement_flags
_atom_site_disorder_assembly
_atom_site_disorder_group
Br1 Br 0.97629(4) 1.20714(5) 0.37658(4) 0.0773(3) Uani 1 1 d . . .
N3 N 1.0800(2) 1.0661(3) 0.2557(2) 0.0345(8) Uani 1 1 d . . .
C22 C 1.2551(3) 1.0571(3) 0.3606(3) 0.0388(10) Uani 1 1 d . . .
C18 C 1.1528(3) 0.8757(4) 0.3586(3) 0.0399(10) Uani 1 1 d . . .
H18 H 1.0894 0.8323 0.3345 0.048 Uiso 1 1 calc R . .
C17 C 1.1593(3) 0.9938(3) 0.3249(3) 0.0314(9) Uani 1 1 d . . .
C19 C 1.2446(3) 0.8285(4) 0.4286(3) 0.0426(10) Uani 1 1 d . . .
H19 H 1.2430 0.7510 0.4521 0.051 Uiso 1 1 calc R . .
C6 C 0.6537(3) 1.0045(3) -0.0983(3) 0.0344(9) Uani 1 1 d . . .
C24 C 0.9740(3) 1.0218(3) 0.1971(3) 0.0312(9) Uani 1 1 d . . .
C8 C 0.7959(3) 1.0750(3) 0.0610(3) 0.0389(10) Uani 1 1 d . . .
H8 H 0.7489 1.0663 0.0936 0.047 Uiso 1 1 calc R . .
C20 C 1.3396(3) 0.8918(4) 0.4656(3) 0.0463(11) Uani 1 1 d . . .
H20 H 1.4002 0.8566 0.5127 0.056 Uiso 1 1 calc R . .
C7 C 0.7605(3) 1.0482(3) -0.0356(3) 0.0347(9) Uani 1 1 d . . .
H7 H 0.8083 1.0580 -0.0672 0.042 Uiso 1 1 calc R . .
C25 C 0.9854(3) 0.9184(4) 0.1348(3) 0.0345(9) Uani 1 1 d . . .
C9 C 0.9164(3) 0.9826(4) 0.2652(3) 0.0383(10) Uani 1 1 d . . .
C23 C 0.9061(3) 1.1184(4) 0.1215(3) 0.0389(10) Uani 1 1 d . . .
H23A H 0.9018 1.1900 0.1583 0.047 Uiso 1 1 calc R . .
H23B H 0.9412 1.1402 0.0766 0.047 Uiso 1 1 calc R . .
C1 C 0.6145(3) 1.0238(4) -0.2016(3) 0.0454(10) Uani 1 1 d . . .
H1 H 0.6579 1.0600 -0.2303 0.054 Uiso 1 1 calc R . .
C5 C 0.5890(3) 0.9454(4) -0.0590(3) 0.0457(11) Uani 1 1 d . . .
H5 H 0.6141 0.9297 0.0096 0.055 Uiso 1 1 calc R . .
C21 C 1.3441(3) 1.0076(4) 0.4322(3) 0.0450(10) Uani 1 1 d . . .
H21 H 1.4072 1.0514 0.4581 0.054 Uiso 1 1 calc R . .
C3 C 0.4488(3) 0.9336(4) -0.2221(4) 0.0569(13) Uani 1 1 d . . .
H3 H 0.3798 0.9115 -0.2632 0.068 Uiso 1 1 calc R . .
C10 C 0.8585(3) 0.8753(4) 0.2456(3) 0.0458(11) Uani 1 1 d . . .
H10 H 0.8582 0.8275 0.1925 0.055 Uiso 1 1 calc R . .
C4 C 0.4871(3) 0.9093(4) -0.1204(3) 0.0548(12) Uani 1 1 d . . .
H4 H 0.4446 0.8686 -0.0931 0.066 Uiso 1 1 calc R . .
C15 C 1.1324(3) 1.1609(4) 0.2207(3) 0.0438(10) Uani 1 1 d . . .
H15A H 1.0909 1.2345 0.2064 0.053 Uiso 1 1 calc R . .
H15B H 1.1434 1.1361 0.1607 0.053 Uiso 1 1 calc R . .
C11 C 0.8020(4) 0.8377(5) 0.3016(4) 0.0673(15) Uani 1 1 d . . .
H11 H 0.7640 0.7660 0.2862 0.081 Uiso 1 1 calc R . .
C12 C 0.8023(4) 0.9070(7) 0.3807(5) 0.085(2) Uani 1 1 d . . .
H12 H 0.7654 0.8815 0.4198 0.102 Uiso 1 1 calc R . .
C2 C 0.5123(4) 0.9900(4) -0.2620(3) 0.0563(12) Uani 1 1 d . . .
H2 H 0.4866 1.0060 -0.3306 0.068 Uiso 1 1 calc R . .
C14 C 0.9127(3) 1.0526(4) 0.3436(3) 0.0515(12) Uani 1 1 d . . .
C13 C 0.8569(4) 1.0141(7) 0.4020(3) 0.0754(17) Uani 1 1 d . . .
H13 H 0.8567 1.0610 0.4555 0.090 Uiso 1 1 calc R . .
N2 N 1.0024(3) 0.8456(4) 0.0865(3) 0.0497(9) Uani 1 1 d . . .
C26 C 1.2387(3) 1.1776(4) 0.3094(3) 0.0505(11) Uani 1 1 d . . .
H26A H 1.2958 1.1956 0.2867 0.061 Uiso 1 1 calc R . .
H26B H 1.2344 1.2412 0.3538 0.061 Uiso 1 1 calc R . .

loop_
_atom_site_aniso_label
_atom_site_aniso_U_11
_atom_site_aniso_U_22
_atom_site_aniso_U_33
_atom_site_aniso_U_23
_atom_site_aniso_U_13
_atom_site_aniso_U_12
Br1 0.0856(4) 0.0798(4) 0.0473(3) -0.0255(3) 0.0038(3) 0.0268(3)
N3 0.0295(17) 0.0324(18) 0.0310(17) -0.0005(14) -0.0001(14) -0.0017(15)
C22 0.034(2) 0.038(2) 0.036(2) -0.0076(19) 0.0038(19) -0.0028(19)
C18 0.021(2) 0.067(3) 0.026(2) -0.014(2) 0.0023(17) 0.001(2)
C17 0.032(2) 0.031(2) 0.027(2) -0.0053(17) 0.0058(17) 0.0013(18)
C19 0.042(3) 0.039(2) 0.040(2) -0.0018(19) 0.008(2) 0.005(2)
C6 0.033(2) 0.031(2) 0.032(2) -0.0039(17) 0.0039(18) 0.0076(18)
C24 0.027(2) 0.035(2) 0.0252(19) -0.0062(17) 0.0031(16) -0.0019(17)
C8 0.033(2) 0.047(3) 0.031(2) 0.0034(18) 0.0045(18) 0.0052(19)
C20 0.034(2) 0.054(3) 0.038(2) 0.002(2) -0.0010(19) 0.011(2)
C7 0.034(2) 0.035(2) 0.032(2) 0.0033(17) 0.0081(18) 0.0057(18)
C25 0.026(2) 0.041(3) 0.033(2) 0.000(2) 0.0070(17) -0.0068(18)
C9 0.029(2) 0.052(3) 0.028(2) 0.0056(19) 0.0035(17) 0.011(2)
C23 0.037(2) 0.043(2) 0.029(2) 0.0036(18) 0.0038(18) 0.0062(19)
C1 0.051(3) 0.041(2) 0.033(2) -0.0028(19) 0.004(2) -0.001(2)
C5 0.037(2) 0.062(3) 0.033(2) -0.001(2) 0.007(2) 0.002(2)
C21 0.032(2) 0.046(3) 0.044(2) -0.006(2) 0.001(2) -0.001(2)
C3 0.037(3) 0.053(3) 0.055(3) -0.013(2) -0.010(2) 0.002(2)
C10 0.028(2) 0.065(3) 0.043(2) 0.015(2) 0.0117(19) 0.005(2)
C4 0.037(3) 0.063(3) 0.059(3) -0.008(2) 0.011(2) -0.004(2)
C15 0.039(2) 0.036(2) 0.045(2) 0.0000(19) 0.0043(19) -0.003(2)
C11 0.037(3) 0.099(4) 0.066(3) 0.037(3) 0.020(2) 0.017(3)
C12 0.051(3) 0.143(6) 0.071(4) 0.053(4) 0.036(3) 0.036(4)
C2 0.067(3) 0.048(3) 0.032(2) -0.002(2) -0.005(2) -0.003(2)
C14 0.047(3) 0.072(3) 0.028(2) -0.001(2) 0.005(2) 0.025(2)
C13 0.057(3) 0.131(6) 0.037(3) 0.013(3) 0.017(3) 0.043(4)
N2 0.047(2) 0.056(2) 0.044(2) -0.0147(19) 0.0154(17) -0.0024(18)
C26 0.039(2) 0.039(3) 0.053(3) 0.002(2) -0.005(2) -0.0034(19)

loop_
_atom_type_symbol
_atom_type_description
_atom_type_scat_dispersion_real
_atom_type_scat_dispersion_imag
_atom_type_scat_source
C C 0.0033 0.0016 'International Tables Vol C Tables 4.2.6.8 and 6.1.1.4'
H H 0.0000 0.0000 'International Tables Vol C Tables 4.2.6.8 and 6.1.1.4'
N N 0.0061 0.0033 'International Tables Vol C Tables 4.2.6.8 and 6.1.1.4'
Br Br -0.2901 2.4595 'International Tables Vol C Tables 4.2.6.8 and 6.1.1.4'

loop_
_geom_angle_atom_site_label_1
_geom_angle_atom_site_label_2
_geom_angle_atom_site_label_3
_geom_angle
_geom_angle_site_symmetry_1
_geom_angle_site_symmetry_3
_geom_angle_publ_flag
C17 N3 C24 122.6(3) . . ?
C17 N3 C15 108.4(3) . . ?
C24 N3 C15 123.3(3) . . ?
C21 C22 C17 120.4(4) . . ?
C21 C22 C26 130.5(4) . . ?
C17 C22 C26 109.2(3) . . ?
C19 C18 C17 116.6(4) . . ?
C19 C18 H18 121.7 . . ?
C17 C18 H18 121.7 . . ?
C22 C17 N3 109.0(3) . . ?
C22 C17 C18 121.0(3) . . ?
N3 C17 C18 129.9(3) . . ?
C18 C19 C20 122.6(4) . . ?
C18 C19 H19 118.7 . . ?
C20 C19 H19 118.7 . . ?
C5 C6 C1 118.0(3) . . ?
C5 C6 C7 122.6(3) . . ?
C1 C6 C7 119.4(4) . . ?
N3 C24 C25 107.6(3) . . ?
N3 C24 C9 111.1(3) . . ?
C25 C24 C9 111.0(3) . . ?
N3 C24 C23 111.3(3) . . ?
C25 C24 C23 106.2(3) . . ?
C9 C24 C23 109.5(3) . . ?
C7 C8 C23 124.6(4) . . ?
C7 C8 H8 117.7 . . ?
C23 C8 H8 117.7 . . ?
C19 C20 C21 119.9(4) . . ?
C19 C20 H20 120.1 . . ?
C21 C20 H20 120.0 . . ?
C8 C7 C6 126.8(4) . . ?
C8 C7 H7 116.6 . . ?
C6 C7 H7 116.6 . . ?
N2 C25 C24 173.2(4) . . ?
C14 C9 C10 116.9(4) . . ?
C14 C9 C24 123.1(4) . . ?
C10 C9 C24 119.9(3) . . ?
C8 C23 C24 112.2(3) . . ?
C8 C23 H23A 109.2 . . ?
C24 C23 H23A 109.2 . . ?
C8 C23 H23B 109.2 . . ?
C24 C23 H23B 109.2 . . ?
H23A C23 H23B 107.9 . . ?
C2 C1 C6 120.9(4) . . ?
C2 C1 H1 119.6 . . ?
C6 C1 H1 119.6 . . ?
C6 C5 C4 120.8(4) . . ?
C6 C5 H5 119.6 . . ?
C4 C5 H5 119.6 . . ?
C22 C21 C20 119.4(4) . . ?
C22 C21 H21 120.3 . . ?
C20 C21 H21 120.3 . . ?
C2 C3 C4 119.8(4) . . ?
C2 C3 H3 120.1 . . ?
C4 C3 H3 120.1 . . ?
C11 C10 C9 122.6(5) . . ?
C11 C10 H10 118.7 . . ?
C9 C10 H10 118.7 . . ?
C3 C4 C5 120.0(4) . . ?
C3 C4 H4 120.0 . . ?
C5 C4 H4 120.0 . . ?
N3 C15 C26 103.1(3) . . ?
N3 C15 H15A 111.1 . . ?
C26 C15 H15A 111.1 . . ?
N3 C15 H15B 111.1 . . ?
C26 C15 H15B 111.1 . . ?
H15A C15 H15B 109.1 . . ?
C10 C11 C12 119.3(5) . . ?
C10 C11 H11 120.3 . . ?
C12 C11 H11 120.3 . . ?
C11 C12 C13 120.2(5) . . ?
C11 C12 H12 119.9 . . ?
C13 C12 H12 119.9 . . ?
C3 C2 C1 120.5(4) . . ?
C3 C2 H2 119.7 . . ?
C1 C2 H2 119.7 . . ?
C9 C14 C13 120.9(5) . . ?
C9 C14 Br1 123.9(3) . . ?
C13 C14 Br1 115.2(4) . . ?
C12 C13 C14 120.0(5) . . ?
C12 C13 H13 120.0 . . ?
C14 C13 H13 120.0 . . ?
C22 C26 C15 102.5(3) . . ?
C22 C26 H26A 111.3 . . ?
C15 C26 H26A 111.3 . . ?
C22 C26 H26B 111.3 . . ?
C15 C26 H26B 111.3 . . ?
H26A C26 H26B 109.2 . . ?

loop_
_geom_bond_atom_site_label_1
_geom_bond_atom_site_label_2
_geom_bond_distance
_geom_bond_site_symmetry_2
_geom_bond_publ_flag
Br1 C14 1.901(5) . ?
N3 C17 1.407(5) . ?
N3 C24 1.447(4) . ?
N3 C15 1.466(5) . ?
C22 C21 1.369(5) . ?
C22 C17 1.392(5) . ?
C22 C26 1.505(6) . ?
C18 C19 1.373(5) . ?
C18 C17 1.414(5) . ?
C18 H18 0.9300 . ?
C19 C20 1.384(6) . ?
C19 H19 0.9300 . ?
C6 C5 1.379(5) . ?
C6 C1 1.392(5) . ?
C6 C7 1.466(5) . ?
C24 C25 1.503(6) . ?
C24 C9 1.533(5) . ?
C24 C23 1.557(5) . ?
C8 C7 1.320(5) . ?
C8 C23 1.495(5) . ?
C8 H8 0.9300 . ?
C20 C21 1.385(6) . ?
C20 H20 0.9300 . ?
C7 H7 0.9300 . ?
C25 N2 1.146(5) . ?
C9 C14 1.387(5) . ?
C9 C10 1.397(6) . ?
C23 H23A 0.9700 . ?
C23 H23B 0.9700 . ?
C1 C2 1.378(6) . ?
C1 H1 0.9300 . ?
C5 C4 1.386(6) . ?
C5 H5 0.9300 . ?
C21 H21 0.9300 . ?
C3 C2 1.357(6) . ?
C3 C4 1.381(6) . ?
C3 H3 0.9300 . ?
C10 C11 1.373(6) . ?
C10 H10 0.9300 . ?
C4 H4 0.9300 . ?
C15 C26 1.530(5) . ?
C15 H15A 0.9700 . ?
C15 H15B 0.9700 . ?
C11 C12 1.374(8) . ?
C11 H11 0.9300 . ?
C12 C13 1.374(8) . ?
C12 H12 0.9300 . ?
C2 H2 0.9300 . ?
C14 C13 1.397(7) . ?
C13 H13 0.9300 . ?
C26 H26A 0.9700 . ?
C26 H26B 0.9700 . ?
